data_7157080
loop_
_publ_author_name
'Xu, Yuanshuang'
'Zhang, Linghua'
'Liu, Mengyang'
'Zhang, Xiaopeng'
'Zhang, Xinying'
'Fan, Xuesen'

_publ_section_title
;
 Synthesis of benzoazepine derivatives via Rh(iii)-catalyzed inert
 C(sp<sup>2</sup>)-H functionalization and [4 + 3] annulation.
;
_journal_issue 38
_journal_name_full 'Organic &amp; biomolecular chemistry'
_journal_page_first 8706
_journal_page_last 8710
_journal_paper_doi 10.1039/c9ob01830a
_journal_volume 17
_journal_year 2019
_chemical_formula_moiety '2(C25 H26 N2 O2)'
_chemical_formula_sum 'C50 H52 N4 O4'
_chemical_formula_weight 772.95
_space_group_crystal_system triclinic
_space_group_IT_number 2
_space_group_name_Hall '-P 1'
_space_group_name_H-M_alt 'P -1'
_symmetry_space_group_name_Hall '-P 1'
_symmetry_space_group_name_H-M 'P -1'
_atom_sites_solution_hydrogens geom
_atom_sites_solution_primary iterative
_audit_creation_date 2019-06-25
_audit_creation_method
;
Olex2 1.2-alpha
(compiled 2018.07.26 svn.r3523 for OlexSys, GUI svn.r5532)
;
_audit_update_record
;
2019-06-25 deposited with the CCDC.    2019-09-17 downloaded from the CCDC.
;
_cell_angle_alpha 92.305(2)
_cell_angle_beta 111.817(3)
_cell_angle_gamma 103.594(3)
_cell_formula_units_Z 2
_cell_length_a 12.8963(5)
_cell_length_b 13.1501(3)
_cell_length_c 17.1010(5)
_cell_measurement_reflns_used 10524
_cell_measurement_temperature 289(3)
_cell_measurement_theta_max 71.2460
_cell_measurement_theta_min 4.4270
_cell_volume 2590.69(16)
_computing_cell_refinement 'CrysAlisPro 1.171.39.46e (Rigaku OD, 2018)'
_computing_data_collection 'CrysAlisPro 1.171.39.46e (Rigaku OD, 2018)'
_computing_data_reduction 'CrysAlisPro 1.171.39.46e (Rigaku OD, 2018)'
_computing_molecular_graphics 'Olex2 (Dolomanov et al., 2009)'
_computing_publication_material 'Olex2 (Dolomanov et al., 2009)'
_computing_structure_refinement 'ShelXL (Sheldrick, 2015)'
_computing_structure_solution 'olex2.solve (Bourhis et al., 2015)'
_diffrn_ambient_environment air
_diffrn_ambient_temperature 289(3)
_diffrn_detector 'CCD plate'
_diffrn_detector_area_resol_mean 8.0528
_diffrn_detector_type EosS2
_diffrn_measured_fraction_theta_full 0.999
_diffrn_measured_fraction_theta_max 0.986
_diffrn_measurement_details
;
List of Runs (angles in degrees, time in seconds):

  # Type    Start    End  Width  t~exp~   \w     \q     \k     \f   Frames
#--------------------------------------------------------------------------
  1  \w   -105.00  34.00   1.00    1.49    --  -35.37   0.00 -30.00  139
  2  \w   -105.00 -16.00   1.00    1.49    --  -35.37 -38.00 120.00   89
  3  \w    -52.00  32.00   1.00    1.49    --  -35.37  57.00  -1.00   84
  4  \w     23.00  89.00   1.00    1.49    --   35.37-125.00-120.00   66
  5  \w     23.00  89.00   1.00    1.49    --   35.37-125.00 150.00   66
  6  \w     23.00  89.00   1.00    1.49    --   35.37-125.00  90.00   66
  7  \w     23.00  89.00   1.00    1.49    --   35.37-125.00 -60.00   66
  8  \w     40.00 125.00   1.00    6.00    --  106.50 -61.00 120.00   85
  9  \w     88.00 173.00   1.00    6.00    --  106.50  61.00  30.00   85
 10  \w     37.00 176.00   1.00    6.00    --  106.50   0.00-150.00  139
 11  \w     37.00 109.00   1.00    6.00    --  106.50 -95.00  60.00   72
 12  \w     37.00 128.00   1.00    6.00    --  106.50 -30.00   0.00   91
 13  \w     37.00 112.00   1.00    6.00    --  106.50-111.00 150.00   75
 14  \w     37.00 112.00   1.00    6.00    --  106.50-111.00   0.00   75
 15  \w     88.00 173.00   1.00    6.00    --  106.50  61.00-150.00   85
 16  \w     80.00 174.00   1.00    6.00    --  106.50  77.00  60.00   94
 17  \w     37.00 112.00   1.00    6.00    --  106.50-111.00 -90.00   75
 18  \w     38.00 124.00   1.00    6.00    --  106.50 -45.00 -90.00   86
 19  \w     38.00 124.00   1.00    6.00    --  106.50 -45.00  90.00   86
 20  \w     40.00 125.00   1.00    6.00    --  106.50 -61.00-120.00   85
 21  \w     39.00 133.00   1.00    6.00    --  106.50 -77.00   0.00   94
 22  \w     37.00 109.00   1.00    6.00    --  106.50 -95.00-150.00   72
 23  \w   -103.00  -9.00   1.00    1.49    --  -35.37 -77.00 -90.00   94
;
_diffrn_measurement_device 'four-circle diffractometer'
_diffrn_measurement_device_type 'SuperNova, Dual, Cu at home/near, EosS2'
_diffrn_measurement_method '\w scans'
_diffrn_orient_matrix_type 'CrysAlisPro convention (1999,Acta A55,543-557)'
_diffrn_orient_matrix_UB_11 0.1090452000
_diffrn_orient_matrix_UB_12 0.0143184000
_diffrn_orient_matrix_UB_13 -0.0201699000
_diffrn_orient_matrix_UB_21 0.0584763000
_diffrn_orient_matrix_UB_22 0.1029516000
_diffrn_orient_matrix_UB_23 0.0634786000
_diffrn_orient_matrix_UB_31 0.0504329000
_diffrn_orient_matrix_UB_32 -0.0633988000
_diffrn_orient_matrix_UB_33 0.0719146000
_diffrn_radiation_monochromator mirror
_diffrn_radiation_probe x-ray
_diffrn_radiation_type CuK\a
_diffrn_radiation_wavelength 1.54184
_diffrn_reflns_av_R_equivalents 0.0210
_diffrn_reflns_av_unetI/netI 0.0270
_diffrn_reflns_Laue_measured_fraction_full 0.999
_diffrn_reflns_Laue_measured_fraction_max 0.986
_diffrn_reflns_limit_h_max 15
_diffrn_reflns_limit_h_min -15
_diffrn_reflns_limit_k_max 11
_diffrn_reflns_limit_k_min -16
_diffrn_reflns_limit_l_max 20
_diffrn_reflns_limit_l_min -18
_diffrn_reflns_number 24264
_diffrn_reflns_point_group_measured_fraction_full 0.999
_diffrn_reflns_point_group_measured_fraction_max 0.986
_diffrn_reflns_theta_full 67.684
_diffrn_reflns_theta_max 71.254
_diffrn_reflns_theta_min 3.493
_diffrn_source 'micro-focus sealed X-ray tube'
_diffrn_source_type 'SuperNova (Cu) X-ray Source'
_exptl_absorpt_coefficient_mu 0.497
_exptl_absorpt_correction_T_max 1.00000
_exptl_absorpt_correction_T_min 0.84964
_exptl_absorpt_correction_type multi-scan
_exptl_absorpt_process_details
;
CrysAlisPro 1.171.39.46e (Rigaku Oxford Diffraction, 2018)
Empirical absorption correction using spherical harmonics,
 implemented in SCALE3 ABSPACK scaling algorithm.
;
_exptl_crystal_colour 'clear light colourless'
_exptl_crystal_colour_lustre clear
_exptl_crystal_colour_modifier light
_exptl_crystal_colour_primary colourless
_exptl_crystal_density_diffrn 0.991
_exptl_crystal_description needle
_exptl_crystal_F_000 824
_exptl_crystal_size_max 0.2
_exptl_crystal_size_mid 0.12
_exptl_crystal_size_min 0.1
_platon_squeeze_details
;
TITL 3bb_a.res in P-1
CELL   12.8963   13.1501   17.1010     92.31    111.82    103.59
SPGR P-1
# Solvent Accessible Volume =       608
# Electrons Found in S.A.V. =       174
# Note: Atoms in Void as Cxxx and Qxxx all others
C101 0.799 0.908 0.073 !      10.61 eA-3
C102 0.482 0.900 0.126 !       5.38 eA-3
C103 0.901 0.922 0.058 !       4.17 eA-3
C104 0.841 0.854 0.190 !       2.77 eA-3
C105 0.702 0.784 0.014 !       2.71 eA-3
C106 0.438 0.887 0.223 !       2.01 eA-3
C107 0.602 0.977 0.138 !       1.94 eA-3
C108 0.411 1.005 0.094 !       1.51 eA-3
C109 0.620 0.892 0.220 !       1.08 eA-3
Q110 0.606 0.535 0.177 !       0.57 eA-3
;
_refine_diff_density_max 0.410
_refine_diff_density_min -0.338
_refine_diff_density_rms 0.035
_refine_ls_extinction_method none
_refine_ls_goodness_of_fit_ref 1.068
_refine_ls_hydrogen_treatment constr
_refine_ls_matrix_type full
_refine_ls_number_parameters 531
_refine_ls_number_reflns 9887
_refine_ls_number_restraints 1
_refine_ls_restrained_S_all 1.070
_refine_ls_R_factor_all 0.0637
_refine_ls_R_factor_gt 0.0537
_refine_ls_shift/su_max 0.000
_refine_ls_shift/su_mean 0.000
_refine_ls_structure_factor_coef Fsqd
_refine_ls_weighting_details 'w=1/[\s^2^(Fo^2^)+(0.0824P)^2^+0.3952P] where P=(Fo^2^+2Fc^2^)/3'
_refine_ls_weighting_scheme calc
_refine_ls_wR_factor_gt 0.1524
_refine_ls_wR_factor_ref 0.1603
_reflns_Friedel_coverage 0.000
_reflns_number_gt 8040
_reflns_number_total 9887
_reflns_threshold_expression 'I > 2\s(I)'
_cod_data_source_file c9ob01830a2.cif
_cod_data_source_block 3bb_sq
_cod_depositor_comments 'Adding full bibliography for 7157080--7157083.cif.'
_cod_original_cell_volume 2590.69(15)
_cod_database_code 7157080
_shelx_shelxl_version_number 2014/7
_shelx_space_group_comment
;
The symmetry employed for this shelxl refinement is uniquely defined
by the following loop, which should always be used as a source of
symmetry information in preference to the above space-group names.
They are only intended as comments.
;
_shelx_estimated_absorpt_t_max 0.952
_shelx_estimated_absorpt_t_min 0.907
_reflns_odcompleteness_completeness 99.90
_reflns_odcompleteness_iscentric 1
_reflns_odcompleteness_theta 66.97
_olex2_refinement_description
;
1. Fixed Uiso
 At 1.2 times of:
  All C(H) groups, All C(H,H) groups
 At 1.5 times of:
  All C(H,H,H) groups, All O(H) groups
2. Rigid bond restraints
 C42, C43
 with sigma for 1-2 distances of 0.003 and sigma for 1-3 distances of 0.003
3.a Ternary CH refined with riding coordinates:
 C12(H12), C13(H13), C21(H21), C37(H37), C38(H38), C46(H46)
3.b Secondary CH2 refined with riding coordinates:
 C14(H14A,H14B), C39(H39A,H39B)
3.c Aromatic/amide H refined with riding coordinates:
 C1(H1), C2(H2), C5(H5), C6(H6), C7(H7), C8(H8), C10(H10), C16(H16), C17(H17),
 C19(H19), C20(H20), C26(H26), C27(H27), C30(H30), C31(H31), C32(H32), C33(H33),
  C35(H35), C41(H41), C42(H42), C44(H44), C45(H45)
3.d Idealised Me refined as rotating group:
 C22(H22A,H22B,H22C), C23(H23A,H23B,H23C), C25(H25A,H25B,H25C), C47(H47A,H47B,
 H47C), C48(H48A,H48C,H48B), C50(H50A,H50B,H50C)
3.e Idealised tetrahedral OH refined as rotating group:
 O1(H1A), O3(H3)
;
_platon_squeeze_void_probe_radius 1.20
_olex2_submission_special_instructions 'No special instructions were received'
_oxdiff_exptl_absorpt_empirical_details
;
Empirical correction (ABSPACK) includes:
- Absorption correction using spherical harmonics
- Frame scaling
;
_oxdiff_exptl_absorpt_empirical_full_max 1.317
_oxdiff_exptl_absorpt_empirical_full_min 0.649

loop_
_space_group_symop_operation_xyz
'x, y, z'
'-x, -y, -z'

loop_
_atom_site_label
_atom_site_type_symbol
_atom_site_fract_x
_atom_site_fract_y
_atom_site_fract_z
_atom_site_U_iso_or_equiv
_atom_site_adp_type
_atom_site_occupancy
_atom_site_site_symmetry_order
_atom_site_calc_flag
_atom_site_refinement_flags_posn
_atom_site_refinement_flags_adp
C1 C 0.27001(18) 0.90999(14) 0.39355(11) 0.0546(4) Uani 1 1 d . .
H1 H 0.3201 0.9763 0.4192 0.066 Uiso 1 1 calc R .
N1 N 0.24640(11) 0.82415(10) 0.43293(8) 0.0414(3) Uani 1 1 d . .
O1 O 0.50668(11) 0.70058(11) 0.65637(9) 0.0640(4) Uani 1 1 d . .
H1A H 0.5705 0.7257 0.6949 0.096 Uiso 1 1 calc GR .
C2 C 0.2055(2) 0.87853(16) 0.30969(12) 0.0661(5) Uani 1 1 d . .
H2 H 0.2037 0.9212 0.2674 0.079 Uiso 1 1 calc R .
N2 N 0.14358(15) 0.77566(12) 0.29579(9) 0.0575(4) Uani 1 1 d . .
O2 O 0.51299(13) 0.87000(12) 0.64703(11) 0.0793(5) Uani 1 1 d . .
C3 C 0.16986(14) 0.74363(13) 0.37196(9) 0.0441(3) Uani 1 1 d . .
C4 C 0.12376(15) 0.63597(13) 0.38571(10) 0.0460(3) Uani 1 1 d . .
C5 C 0.01709(18) 0.57685(17) 0.32531(12) 0.0651(5) Uani 1 1 d . .
H5 H -0.0239 0.6081 0.2804 0.078 Uiso 1 1 calc R .
C6 C -0.0292(2) 0.47231(19) 0.33082(16) 0.0834(7) Uani 1 1 d . .
H6 H -0.1011 0.4344 0.2904 0.100 Uiso 1 1 calc R .
C7 C 0.0320(2) 0.42458(18) 0.39665(16) 0.0806(7) Uani 1 1 d . .
H7 H 0.0015 0.3543 0.4004 0.097 Uiso 1 1 calc R .
C8 C 0.13777(19) 0.48107(15) 0.45639(13) 0.0635(5) Uani 1 1 d . .
H8 H 0.1788 0.4478 0.4998 0.076 Uiso 1 1 calc R .
C9 C 0.18585(15) 0.58807(13) 0.45368(10) 0.0460(3) Uani 1 1 d . .
C10 C 0.29883(14) 0.63893(13) 0.52127(10) 0.0457(3) Uani 1 1 d . .
H10 H 0.3441 0.5939 0.5454 0.055 Uiso 1 1 calc R .
C11 C 0.34607(13) 0.74108(13) 0.55323(9) 0.0422(3) Uani 1 1 d . .
C12 C 0.28461(13) 0.82585(12) 0.52560(9) 0.0401(3) Uani 1 1 d . .
H12 H 0.3405 0.8944 0.5530 0.048 Uiso 1 1 calc R .
C13 C 0.18300(14) 0.81509(13) 0.55401(10) 0.0438(3) Uani 1 1 d . .
H13 H 0.1276 0.7462 0.5274 0.053 Uiso 1 1 calc R .
C14 C 0.11933(16) 0.90094(15) 0.52502(13) 0.0558(4) Uani 1 1 d . .
H14A H 0.1617 0.9658 0.5644 0.067 Uiso 1 1 calc R .
H14B H 0.1174 0.9149 0.4693 0.067 Uiso 1 1 calc R .
C15 C -0.00236(16) 0.86846(14) 0.52089(12) 0.0507(4) Uani 1 1 d . .
C16 C -0.03152(17) 0.89235(16) 0.58806(12) 0.0565(4) Uani 1 1 d . .
H16 H 0.0261 0.9322 0.6380 0.068 Uiso 1 1 calc R .
C17 C -0.14386(17) 0.85868(16) 0.58322(12) 0.0557(4) Uani 1 1 d . .
H17 H -0.1599 0.8754 0.6301 0.067 Uiso 1 1 calc R .
C18 C -0.23228(17) 0.80100(16) 0.51061(13) 0.0577(4) Uani 1 1 d . .
C19 C -0.20450(19) 0.77736(19) 0.44230(14) 0.0709(6) Uani 1 1 d . .
H19 H -0.2628 0.7390 0.3920 0.085 Uiso 1 1 calc R .
C20 C -0.09124(18) 0.80995(18) 0.44759(13) 0.0655(5) Uani 1 1 d . .
H20 H -0.0748 0.7922 0.4011 0.079 Uiso 1 1 calc R .
C21 C -0.35598(18) 0.76395(19) 0.50516(15) 0.0690(5) Uani 1 1 d . .
H21 H -0.3561 0.7912 0.5593 0.083 Uiso 1 1 calc R .
C22 C -0.4386(2) 0.8082(2) 0.43546(19) 0.0900(8) Uani 1 1 d . .
H22A H -0.4441 0.7796 0.3811 0.135 Uiso 1 1 calc GR .
H22B H -0.4102 0.8837 0.4434 0.135 Uiso 1 1 calc GR .
H22C H -0.5139 0.7892 0.4378 0.135 Uiso 1 1 calc GR .
C23 C -0.3982(2) 0.6437(2) 0.49426(18) 0.0834(7) Uani 1 1 d . .
H23A H -0.4022 0.6144 0.4405 0.125 Uiso 1 1 calc GR .
H23B H -0.4738 0.6234 0.4960 0.125 Uiso 1 1 calc GR .
H23C H -0.3452 0.6175 0.5394 0.125 Uiso 1 1 calc GR .
C24 C 0.46363(14) 0.77651(15) 0.62397(10) 0.0501(4) Uani 1 1 d . .
C25 C 0.22636(19) 0.8173(2) 0.65017(12) 0.0694(6) Uani 1 1 d . .
H25A H 0.2844 0.8825 0.6777 0.104 Uiso 1 1 calc GR .
H25B H 0.2592 0.7591 0.6658 0.104 Uiso 1 1 calc GR .
H25C H 0.1627 0.8116 0.6676 0.104 Uiso 1 1 calc GR .
N3 N 0.88537(12) 0.80524(11) 0.87380(8) 0.0451(3) Uani 1 1 d . .
O3 O 1.01019(13) 0.69919(11) 1.13602(7) 0.0622(3) Uani 1 1 d . .
H3 H 1.0531 0.7233 1.1856 0.093 Uiso 1 1 calc GR .
N4 N 0.71050(13) 0.77391(13) 0.77425(10) 0.0584(4) Uani 1 1 d . .
O4 O 1.12942(13) 0.83255(13) 1.10880(8) 0.0710(4) Uani 1 1 d . .
C26 C 0.86282(17) 0.90137(15) 0.86138(12) 0.0557(4) Uani 1 1 d . .
H26 H 0.9116 0.9674 0.8893 0.067 Uiso 1 1 calc R .
C27 C 0.75434(17) 0.88008(16) 0.79976(14) 0.0641(5) Uani 1 1 d . .
H27 H 0.7156 0.9306 0.7781 0.077 Uiso 1 1 calc R .
C28 C 0.79167(14) 0.72963(14) 0.82042(10) 0.0466(4) Uani 1 1 d . .
C29 C 0.78090(14) 0.61608(14) 0.81208(10) 0.0476(4) Uani 1 1 d . .
C30 C 0.71270(18) 0.55585(17) 0.73269(12) 0.0630(5) Uani 1 1 d . .
H30 H 0.6774 0.5889 0.6869 0.076 Uiso 1 1 calc R .
C31 C 0.6966(2) 0.44802(18) 0.72081(14) 0.0728(6) Uani 1 1 d . .
H31 H 0.6526 0.4093 0.6671 0.087 Uiso 1 1 calc R .
C32 C 0.7462(2) 0.39735(17) 0.78898(15) 0.0719(6) Uani 1 1 d . .
H32 H 0.7356 0.3247 0.7812 0.086 Uiso 1 1 calc R .
C33 C 0.81125(17) 0.45557(15) 0.86841(13) 0.0600(5) Uani 1 1 d . .
H33 H 0.8421 0.4209 0.9144 0.072 Uiso 1 1 calc R .
C34 C 0.83190(14) 0.56533(14) 0.88153(10) 0.0472(4) Uani 1 1 d . .
C35 C 0.90431(15) 0.61963(14) 0.96811(10) 0.0478(4) Uani 1 1 d . .
H35 H 0.8998 0.5813 1.0118 0.057 Uiso 1 1 calc R .
C36 C 0.97565(13) 0.71669(13) 0.99222(9) 0.0429(3) Uani 1 1 d . .
C37 C 0.99681(13) 0.78951(13) 0.93017(9) 0.0436(3) Uani 1 1 d . .
H37 H 1.0465 0.8582 0.9630 0.052 Uiso 1 1 calc R .
C38 C 1.05959(15) 0.74849(16) 0.87915(10) 0.0529(4) Uani 1 1 d . .
H38 H 1.0221 0.6730 0.8594 0.063 Uiso 1 1 calc R .
C39 C 1.18553(16) 0.76065(19) 0.93951(12) 0.0645(5) Uani 1 1 d . .
H39A H 1.2273 0.8350 0.9517 0.077 Uiso 1 1 calc R .
H39B H 1.1863 0.7373 0.9928 0.077 Uiso 1 1 calc R .
C40 C 1.24844(17) 0.69956(18) 0.90507(12) 0.0620(5) Uani 1 1 d . .
C41 C 1.2278(3) 0.5924(2) 0.90389(18) 0.0896(8) Uani 1 1 d . .
H41 H 1.1723 0.5563 0.9227 0.107 Uiso 1 1 calc R .
C42 C 1.2897(3) 0.5362(3) 0.8746(2) 0.1012(9) Uani 1 1 d . U
H42 H 1.2747 0.4634 0.8740 0.121 Uiso 1 1 calc R .
C43 C 1.3732(2) 0.5887(3) 0.84648(15) 0.0866(8) Uani 1 1 d . U
C44 C 1.3881(2) 0.6934(3) 0.84491(18) 0.0899(8) Uani 1 1 d . .
H44 H 1.4406 0.7296 0.8236 0.108 Uiso 1 1 calc R .
C45 C 1.3285(2) 0.7480(2) 0.87365(16) 0.0800(6) Uani 1 1 d . .
H45 H 1.3425 0.8204 0.8720 0.096 Uiso 1 1 calc R .
C46 C 1.4431(4) 0.5290(4) 0.8160(2) 0.1262(14) Uani 1 1 d . .
H46 H 1.4947 0.5856 0.8016 0.151 Uiso 1 1 calc R .
C47 C 1.5241(4) 0.4896(4) 0.8838(3) 0.1423(16) Uani 1 1 d . .
H47A H 1.5659 0.5442 0.9318 0.213 Uiso 1 1 calc GR .
H47B H 1.5777 0.4687 0.8642 0.213 Uiso 1 1 calc GR .
H47C H 1.4822 0.4298 0.9004 0.213 Uiso 1 1 calc GR .
C48 C 1.3747(4) 0.4630(4) 0.7351(3) 0.1594(19) Uani 1 1 d . .
H48A H 1.3239 0.4017 0.7429 0.239 Uiso 1 1 calc GR .
H48C H 1.4251 0.4414 0.7123 0.239 Uiso 1 1 calc GR .
H48B H 1.3295 0.5020 0.6964 0.239 Uiso 1 1 calc GR .
C49 C 1.04565(15) 0.75636(14) 1.08503(10) 0.0475(4) Uani 1 1 d . .
C50 C 1.0524(2) 0.8036(2) 0.80171(14) 0.0816(7) Uani 1 1 d . .
H50A H 0.9726 0.7903 0.7636 0.122 Uiso 1 1 calc GR .
H50B H 1.0943 0.7770 0.7733 0.122 Uiso 1 1 calc GR .
H50C H 1.0856 0.8783 0.8193 0.122 Uiso 1 1 calc GR .

loop_
_atom_site_aniso_label
_atom_site_aniso_U_11
_atom_site_aniso_U_22
_atom_site_aniso_U_33
_atom_site_aniso_U_23
_atom_site_aniso_U_13
_atom_site_aniso_U_12
C1 0.0721(11) 0.0463(9) 0.0480(9) 0.0135(7) 0.0279(8) 0.0122(8)
N1 0.0471(7) 0.0448(7) 0.0331(6) 0.0081(5) 0.0161(5) 0.0129(5)
O1 0.0467(7) 0.0688(8) 0.0621(8) 0.0188(6) 0.0026(6) 0.0186(6)
C2 0.1001(16) 0.0574(11) 0.0422(9) 0.0189(8) 0.0297(10) 0.0189(10)
N2 0.0795(10) 0.0570(9) 0.0325(7) 0.0115(6) 0.0173(7) 0.0190(7)
O2 0.0555(8) 0.0635(9) 0.0821(10) 0.0027(7) -0.0116(7) 0.0138(7)
C3 0.0501(8) 0.0492(9) 0.0328(7) 0.0067(6) 0.0145(6) 0.0158(7)
C4 0.0503(9) 0.0483(9) 0.0370(7) 0.0042(6) 0.0153(6) 0.0124(7)
C5 0.0646(11) 0.0637(12) 0.0455(9) 0.0075(8) 0.0042(8) 0.0068(9)
C6 0.0746(14) 0.0666(13) 0.0691(13) 0.0020(11) 0.0019(11) -0.0096(11)
C7 0.0877(16) 0.0516(11) 0.0760(14) 0.0089(10) 0.0171(12) -0.0047(10)
C8 0.0725(12) 0.0494(10) 0.0612(11) 0.0143(8) 0.0187(9) 0.0139(9)
C9 0.0505(9) 0.0446(8) 0.0422(8) 0.0072(6) 0.0172(7) 0.0130(7)
C10 0.0457(8) 0.0520(9) 0.0426(8) 0.0145(7) 0.0156(7) 0.0202(7)
C11 0.0390(7) 0.0536(9) 0.0352(7) 0.0115(6) 0.0142(6) 0.0145(6)
C12 0.0402(7) 0.0469(8) 0.0294(7) 0.0049(6) 0.0102(6) 0.0109(6)
C13 0.0455(8) 0.0511(9) 0.0373(7) 0.0095(6) 0.0168(6) 0.0162(7)
C14 0.0580(10) 0.0525(10) 0.0688(11) 0.0190(8) 0.0321(9) 0.0232(8)
C15 0.0546(9) 0.0526(9) 0.0546(9) 0.0161(7) 0.0251(8) 0.0248(7)
C16 0.0573(10) 0.0636(11) 0.0527(10) 0.0081(8) 0.0207(8) 0.0252(8)
C17 0.0606(10) 0.0673(11) 0.0517(9) 0.0119(8) 0.0289(8) 0.0282(9)
C18 0.0581(10) 0.0653(11) 0.0601(10) 0.0113(9) 0.0303(9) 0.0236(9)
C19 0.0576(11) 0.0897(15) 0.0565(11) -0.0088(10) 0.0178(9) 0.0144(10)
C20 0.0638(11) 0.0864(14) 0.0538(10) 0.0024(9) 0.0292(9) 0.0252(10)
C21 0.0569(11) 0.0823(14) 0.0704(12) -0.0004(10) 0.0302(10) 0.0169(10)
C22 0.0605(13) 0.0994(19) 0.109(2) 0.0140(15) 0.0285(13) 0.0275(13)
C23 0.0729(14) 0.0886(17) 0.0958(18) 0.0136(14) 0.0456(13) 0.0140(12)
C24 0.0413(8) 0.0634(11) 0.0428(8) 0.0116(8) 0.0113(7) 0.0166(7)
C25 0.0697(12) 0.1073(17) 0.0408(9) 0.0148(10) 0.0263(9) 0.0328(12)
N3 0.0446(7) 0.0514(7) 0.0352(6) 0.0110(5) 0.0103(5) 0.0133(6)
O3 0.0775(9) 0.0712(8) 0.0313(6) 0.0125(5) 0.0169(6) 0.0147(7)
N4 0.0466(8) 0.0625(9) 0.0547(8) 0.0179(7) 0.0051(6) 0.0168(7)
O4 0.0662(8) 0.0904(10) 0.0350(6) 0.0038(6) 0.0100(6) -0.0012(7)
C26 0.0575(10) 0.0508(10) 0.0546(10) 0.0158(8) 0.0158(8) 0.0157(8)
C27 0.0548(10) 0.0605(11) 0.0709(12) 0.0258(9) 0.0124(9) 0.0222(8)
C28 0.0421(8) 0.0556(9) 0.0359(7) 0.0115(7) 0.0079(6) 0.0134(7)
C29 0.0421(8) 0.0543(9) 0.0402(8) 0.0038(7) 0.0104(6) 0.0118(7)
C30 0.0578(10) 0.0718(12) 0.0449(9) 0.0019(8) 0.0056(8) 0.0161(9)
C31 0.0664(12) 0.0727(13) 0.0603(12) -0.0176(10) 0.0106(10) 0.0124(10)
C32 0.0699(13) 0.0575(11) 0.0792(14) -0.0075(10) 0.0203(11) 0.0179(9)
C33 0.0616(11) 0.0542(10) 0.0618(11) 0.0078(8) 0.0191(9) 0.0196(8)
C34 0.0451(8) 0.0523(9) 0.0430(8) 0.0069(7) 0.0150(7) 0.0148(7)
C35 0.0538(9) 0.0549(9) 0.0369(8) 0.0143(7) 0.0161(7) 0.0199(7)
C36 0.0427(8) 0.0550(9) 0.0309(7) 0.0083(6) 0.0114(6) 0.0175(7)
C37 0.0399(7) 0.0542(9) 0.0299(7) 0.0073(6) 0.0075(6) 0.0106(6)
C38 0.0479(9) 0.0741(12) 0.0362(8) 0.0112(7) 0.0155(7) 0.0166(8)
C39 0.0475(9) 0.0920(15) 0.0501(10) 0.0001(9) 0.0163(8) 0.0178(9)
C40 0.0508(10) 0.0893(15) 0.0461(9) 0.0099(9) 0.0173(8) 0.0223(9)
C41 0.1001(19) 0.107(2) 0.0945(18) 0.0441(16) 0.0616(16) 0.0453(16)
C42 0.131(3) 0.098(2) 0.0960(19) 0.0326(16) 0.0492(19) 0.0603(19)
C43 0.0815(15) 0.138(3) 0.0547(12) 0.0131(13) 0.0270(11) 0.0547(16)
C44 0.0730(15) 0.129(2) 0.0816(16) 0.0106(16) 0.0422(13) 0.0341(15)
C45 0.0644(13) 0.0983(18) 0.0817(15) 0.0064(13) 0.0372(12) 0.0167(12)
C46 0.133(3) 0.184(4) 0.088(2) 0.002(2) 0.046(2) 0.090(3)
C47 0.123(3) 0.198(4) 0.139(3) 0.013(3) 0.054(3) 0.100(3)
C48 0.161(4) 0.193(5) 0.121(3) -0.055(3) 0.058(3) 0.051(3)
C49 0.0501(9) 0.0599(10) 0.0317(7) 0.0097(7) 0.0121(6) 0.0194(8)
C50 0.0899(16) 0.118(2) 0.0552(12) 0.0312(12) 0.0405(12) 0.0386(15)

loop_
_atom_type_symbol
_atom_type_description
_atom_type_scat_dispersion_real
_atom_type_scat_dispersion_imag
_atom_type_scat_source
C C 0.0181 0.0091 'International Tables Vol C Tables 4.2.6.8 and 6.1.1.4'
H H 0.0000 0.0000 'International Tables Vol C Tables 4.2.6.8 and 6.1.1.4'
N N 0.0311 0.0180 'International Tables Vol C Tables 4.2.6.8 and 6.1.1.4'
O O 0.0492 0.0322 'International Tables Vol C Tables 4.2.6.8 and 6.1.1.4'

loop_
_geom_angle_atom_site_label_1
_geom_angle_atom_site_label_2
_geom_angle_atom_site_label_3
_geom_angle
N1 C1 H1 127.1
C2 C1 H1 127.1
C2 C1 N1 105.83(16)
C1 N1 C12 124.88(14)
C3 N1 C1 107.78(13)
C3 N1 C12 126.75(13)
C24 O1 H1A 109.5
C1 C2 H2 124.8
C1 C2 N2 110.45(16)
N2 C2 H2 124.8
C3 N2 C2 106.08(15)
N1 C3 C4 126.11(14)
N2 C3 N1 109.86(15)
N2 C3 C4 124.01(15)
C5 C4 C3 117.72(15)
C5 C4 C9 119.16(16)
C9 C4 C3 122.98(15)
C4 C5 H5 119.3
C6 C5 C4 121.32(19)
C6 C5 H5 119.3
C5 C6 H6 120.1
C7 C6 C5 119.8(2)
C7 C6 H6 120.1
C6 C7 H7 120.1
C8 C7 C6 119.9(2)
C8 C7 H7 120.1
C7 C8 H8 119.1
C7 C8 C9 121.72(19)
C9 C8 H8 119.1
C4 C9 C10 125.70(15)
C8 C9 C4 118.14(16)
C8 C9 C10 116.13(15)
C9 C10 H10 115.5
C11 C10 C9 128.98(15)
C11 C10 H10 115.5
C10 C11 C12 123.66(14)
C10 C11 C24 120.30(15)
C24 C11 C12 115.95(14)
N1 C12 C11 109.94(12)
N1 C12 H12 107.8
N1 C12 C13 111.67(12)
C11 C12 H12 107.8
C11 C12 C13 111.69(13)
C13 C12 H12 107.8
C12 C13 H13 107.9
C12 C13 C14 111.75(13)
C14 C13 H13 107.9
C25 C13 C12 109.91(14)
C25 C13 H13 107.9
C25 C13 C14 111.34(15)
C13 C14 H14A 109.3
C13 C14 H14B 109.3
H14A C14 H14B 107.9
C15 C14 C13 111.83(14)
C15 C14 H14A 109.3
C15 C14 H14B 109.3
C16 C15 C14 123.18(18)
C16 C15 C20 117.01(18)
C20 C15 C14 119.80(17)
C15 C16 H16 119.1
C15 C16 C17 121.86(18)
C17 C16 H16 119.1
C16 C17 H17 119.3
C18 C17 C16 121.32(18)
C18 C17 H17 119.3
C17 C18 C19 117.46(18)
C17 C18 C21 121.39(18)
C19 C18 C21 121.15(19)
C18 C19 H19 119.4
C18 C19 C20 121.21(19)
C20 C19 H19 119.4
C15 C20 C19 121.13(18)
C15 C20 H20 119.4
C19 C20 H20 119.4
C18 C21 H21 107.3
C18 C21 C23 111.81(19)
C22 C21 C18 111.9(2)
C22 C21 H21 107.3
C22 C21 C23 110.9(2)
C23 C21 H21 107.3
C21 C22 H22A 109.5
C21 C22 H22B 109.5
C21 C22 H22C 109.5
H22A C22 H22B 109.5
H22A C22 H22C 109.5
H22B C22 H22C 109.5
C21 C23 H23A 109.5
C21 C23 H23B 109.5
C21 C23 H23C 109.5
H23A C23 H23B 109.5
H23A C23 H23C 109.5
H23B C23 H23C 109.5
O1 C24 C11 114.89(16)
O2 C24 O1 124.30(16)
O2 C24 C11 120.80(15)
C13 C25 H25A 109.5
C13 C25 H25B 109.5
C13 C25 H25C 109.5
H25A C25 H25B 109.5
H25A C25 H25C 109.5
H25B C25 H25C 109.5
C26 N3 C37 125.10(14)
C28 N3 C26 108.16(14)
C28 N3 C37 126.53(14)
C49 O3 H3 109.5
C28 N4 C27 106.44(15)
N3 C26 H26 127.2
C27 C26 N3 105.60(17)
C27 C26 H26 127.2
N4 C27 H27 125.0
C26 C27 N4 110.02(16)
C26 C27 H27 125.0
N3 C28 C29 125.74(14)
N4 C28 N3 109.78(15)
N4 C28 C29 124.45(15)
C30 C29 C28 118.13(16)
C30 C29 C34 119.20(17)
C34 C29 C28 122.60(15)
C29 C30 H30 119.4
C31 C30 C29 121.16(19)
C31 C30 H30 119.4
C30 C31 H31 120.0
C30 C31 C32 119.98(19)
C32 C31 H31 120.0
C31 C32 H32 120.3
C33 C32 C31 119.5(2)
C33 C32 H32 120.3
C32 C33 H33 119.2
C32 C33 C34 121.61(19)
C34 C33 H33 119.2
C29 C34 C35 124.37(15)
C33 C34 C29 118.51(16)
C33 C34 C35 117.11(15)
C34 C35 H35 115.8
C36 C35 C34 128.34(15)
C36 C35 H35 115.8
C35 C36 C37 123.33(14)
C35 C36 C49 119.92(15)
C49 C36 C37 116.64(14)
N3 C37 C36 108.75(13)
N3 C37 H37 107.8
N3 C37 C38 111.78(12)
C36 C37 H37 107.8
C36 C37 C38 112.59(14)
C38 C37 H37 107.8
C37 C38 H38 108.0
C39 C38 C37 108.36(14)
C39 C38 H38 108.0
C50 C38 C37 112.61(17)
C50 C38 H38 108.0
C50 C38 C39 111.75(18)
C38 C39 H39A 108.8
C38 C39 H39B 108.8
H39A C39 H39B 107.7
C40 C39 C38 113.98(16)
C40 C39 H39A 108.8
C40 C39 H39B 108.8
C41 C40 C39 120.9(2)
C41 C40 C45 117.0(2)
C45 C40 C39 122.1(2)
C40 C41 H41 119.6
C40 C41 C42 120.7(3)
C42 C41 H41 119.6
C41 C42 H42 119.8
C43 C42 C41 120.4(3)
C43 C42 H42 119.8
C42 C43 C46 121.1(3)
C44 C43 C42 117.5(3)
C44 C43 C46 121.4(3)
C43 C44 H44 119.0
C43 C44 C45 122.0(3)
C45 C44 H44 119.0
C40 C45 H45 118.9
C44 C45 C40 122.2(3)
C44 C45 H45 118.9
C43 C46 H46 102.6
C47 C46 C43 113.4(3)
C47 C46 H46 102.6
C48 C46 C43 112.8(3)
C48 C46 H46 102.6
C48 C46 C47 119.8(4)
C46 C47 H47A 109.5
C46 C47 H47B 109.5
C46 C47 H47C 109.5
H47A C47 H47B 109.5
H47A C47 H47C 109.5
H47B C47 H47C 109.5
C46 C48 H48A 109.5
C46 C48 H48C 109.5
C46 C48 H48B 109.5
H48A C48 H48C 109.5
H48A C48 H48B 109.5
H48C C48 H48B 109.5
O3 C49 C36 114.01(15)
O4 C49 O3 124.38(15)
O4 C49 C36 121.56(15)
C38 C50 H50A 109.5
C38 C50 H50B 109.5
C38 C50 H50C 109.5
H50A C50 H50B 109.5
H50A C50 H50C 109.5
H50B C50 H50C 109.5

loop_
_geom_bond_atom_site_label_1
_geom_bond_atom_site_label_2
_geom_bond_distance
C1 H1 0.9300
C1 N1 1.368(2)
C1 C2 1.350(3)
N1 C3 1.356(2)
N1 C12 1.4719(18)
O1 H1A 0.8200
O1 C24 1.299(2)
C2 H2 0.9300
C2 N2 1.360(3)
N2 C3 1.331(2)
O2 C24 1.216(2)
C3 C4 1.466(2)
C4 C5 1.393(2)
C4 C9 1.412(2)
C5 H5 0.9300
C5 C6 1.386(3)
C6 H6 0.9300
C6 C7 1.383(3)
C7 H7 0.9300
C7 C8 1.372(3)
C8 H8 0.9300
C8 C9 1.408(3)
C9 C10 1.461(2)
C10 H10 0.9300
C10 C11 1.335(2)
C11 C12 1.508(2)
C11 C24 1.496(2)
C12 H12 0.9800
C12 C13 1.538(2)
C13 H13 0.9800
C13 C14 1.540(2)
C13 C25 1.524(2)
C14 H14A 0.9700
C14 H14B 0.9700
C14 C15 1.500(3)
C15 C16 1.381(3)
C15 C20 1.385(3)
C16 H16 0.9300
C16 C17 1.381(3)
C17 H17 0.9300
C17 C18 1.372(3)
C18 C19 1.387(3)
C18 C21 1.520(3)
C19 H19 0.9300
C19 C20 1.389(3)
C20 H20 0.9300
C21 H21 0.9800
C21 C22 1.516(3)
C21 C23 1.526(3)
C22 H22A 0.9600
C22 H22B 0.9600
C22 H22C 0.9600
C23 H23A 0.9600
C23 H23B 0.9600
C23 H23C 0.9600
C25 H25A 0.9600
C25 H25B 0.9600
C25 H25C 0.9600
N3 C26 1.370(2)
N3 C28 1.351(2)
N3 C37 1.4709(19)
O3 H3 0.8200
O3 C49 1.312(2)
N4 C27 1.362(3)
N4 C28 1.329(2)
O4 C49 1.212(2)
C26 H26 0.9300
C26 C27 1.357(3)
C27 H27 0.9300
C28 C29 1.463(2)
C29 C30 1.394(2)
C29 C34 1.407(2)
C30 H30 0.9300
C30 C31 1.379(3)
C31 H31 0.9300
C31 C32 1.386(3)
C32 H32 0.9300
C32 C33 1.379(3)
C33 H33 0.9300
C33 C34 1.398(3)
C34 C35 1.466(2)
C35 H35 0.9300
C35 C36 1.330(2)
C36 C37 1.514(2)
C36 C49 1.501(2)
C37 H37 0.9800
C37 C38 1.549(2)
C38 H38 0.9800
C38 C39 1.532(2)
C38 C50 1.518(3)
C39 H39A 0.9700
C39 H39B 0.9700
C39 C40 1.508(3)
C40 C41 1.370(4)
C40 C45 1.375(3)
C41 H41 0.9300
C41 C42 1.407(4)
C42 H42 0.9300
C42 C43 1.388(4)
C43 C44 1.348(4)
C43 C46 1.533(4)
C44 H44 0.9300
C44 C45 1.363(4)
C45 H45 0.9300
C46 H46 0.9800
C46 C47 1.452(5)
C46 C48 1.442(5)
C47 H47A 0.9600
C47 H47B 0.9600
C47 H47C 0.9600
C48 H48A 0.9600
C48 H48C 0.9600
C48 H48B 0.9600
C50 H50A 0.9600
C50 H50B 0.9600
C50 H50C 0.9600

loop_
_geom_torsion_atom_site_label_1
_geom_torsion_atom_site_label_2
_geom_torsion_atom_site_label_3
_geom_torsion_atom_site_label_4
_geom_torsion
C1 N1 C3 N2 -0.5(2)
C1 N1 C3 C4 178.03(17)
C1 N1 C12 C11 -127.57(17)
C1 N1 C12 C13 107.88(18)
C1 C2 N2 C3 0.3(3)
N1 C1 C2 N2 -0.6(3)
N1 C3 C4 C5 155.54(18)
N1 C3 C4 C9 -28.8(3)
N1 C12 C13 C14 -55.85(18)
N1 C12 C13 C25 -179.98(15)
C2 C1 N1 C3 0.7(2)
C2 C1 N1 C12 -171.02(17)
C2 N2 C3 N1 0.2(2)
C2 N2 C3 C4 -178.42(18)
N2 C3 C4 C5 -26.1(3)
N2 C3 C4 C9 149.54(18)
C3 N1 C12 C11 62.34(19)
C3 N1 C12 C13 -62.2(2)
C3 C4 C5 C6 176.0(2)
C3 C4 C9 C8 -174.31(17)
C3 C4 C9 C10 3.7(3)
C4 C5 C6 C7 -1.0(4)
C4 C9 C10 C11 27.8(3)
C5 C4 C9 C8 1.3(3)
C5 C4 C9 C10 179.31(18)
C5 C6 C7 C8 0.4(4)
C6 C7 C8 C9 1.1(4)
C7 C8 C9 C4 -2.0(3)
C7 C8 C9 C10 179.8(2)
C8 C9 C10 C11 -154.09(19)
C9 C4 C5 C6 0.2(3)
C9 C10 C11 C12 2.8(3)
C9 C10 C11 C24 179.16(16)
C10 C11 C12 N1 -55.8(2)
C10 C11 C12 C13 68.72(19)
C10 C11 C24 O1 -7.6(2)
C10 C11 C24 O2 171.62(18)
C11 C12 C13 C14 -179.41(14)
C11 C12 C13 C25 56.46(19)
C12 N1 C3 N2 170.95(15)
C12 N1 C3 C4 -10.5(3)
C12 C11 C24 O1 168.97(15)
C12 C11 C24 O2 -11.8(2)
C12 C13 C14 C15 157.52(15)
C13 C14 C15 C16 92.0(2)
C13 C14 C15 C20 -86.8(2)
C14 C15 C16 C17 -178.06(17)
C14 C15 C20 C19 179.0(2)
C15 C16 C17 C18 -1.0(3)
C16 C15 C20 C19 0.2(3)
C16 C17 C18 C19 0.3(3)
C16 C17 C18 C21 -179.96(19)
C17 C18 C19 C20 0.6(3)
C17 C18 C21 C22 119.5(2)
C17 C18 C21 C23 -115.4(2)
C18 C19 C20 C15 -0.9(4)
C19 C18 C21 C22 -60.7(3)
C19 C18 C21 C23 64.4(3)
C20 C15 C16 C17 0.7(3)
C21 C18 C19 C20 -179.1(2)
C24 C11 C12 N1 127.72(14)
C24 C11 C12 C13 -107.75(15)
C25 C13 C14 C15 -79.1(2)
N3 C26 C27 N4 -0.2(2)
N3 C28 C29 C30 -148.52(18)
N3 C28 C29 C34 34.5(3)
N3 C37 C38 C39 165.96(15)
N3 C37 C38 C50 41.8(2)
N4 C28 C29 C30 29.6(3)
N4 C28 C29 C34 -147.31(18)
C26 N3 C28 N4 0.2(2)
C26 N3 C28 C29 178.62(17)
C26 N3 C37 C36 125.23(17)
C26 N3 C37 C38 -109.85(19)
C27 N4 C28 N3 -0.3(2)
C27 N4 C28 C29 -178.74(18)
C28 N3 C26 C27 0.0(2)
C28 N3 C37 C36 -60.8(2)
C28 N3 C37 C38 64.2(2)
C28 N4 C27 C26 0.3(2)
C28 C29 C30 C31 -178.5(2)
C28 C29 C34 C33 176.29(17)
C28 C29 C34 C35 -2.5(3)
C29 C30 C31 C32 1.7(4)
C29 C34 C35 C36 -32.5(3)
C30 C29 C34 C33 -0.6(3)
C30 C29 C34 C35 -179.40(18)
C30 C31 C32 C33 0.1(4)
C31 C32 C33 C34 -2.2(3)
C32 C33 C34 C29 2.4(3)
C32 C33 C34 C35 -178.70(19)
C33 C34 C35 C36 148.73(19)
C34 C29 C30 C31 -1.5(3)
C34 C35 C36 C37 -1.8(3)
C34 C35 C36 C49 -177.90(16)
C35 C36 C37 N3 58.1(2)
C35 C36 C37 C38 -66.4(2)
C35 C36 C49 O3 -14.9(2)
C35 C36 C49 O4 162.76(18)
C36 C37 C38 C39 -71.28(19)
C36 C37 C38 C50 164.58(17)
C37 N3 C26 C27 174.90(16)
C37 N3 C28 N4 -174.60(15)
C37 N3 C28 C29 3.8(3)
C37 C36 C49 O3 168.75(15)
C37 C36 C49 O4 -13.6(2)
C37 C38 C39 C40 165.35(17)
C38 C39 C40 C41 -76.1(3)
C38 C39 C40 C45 103.9(2)
C39 C40 C41 C42 -177.7(2)
C39 C40 C45 C44 177.9(2)
C40 C41 C42 C43 0.2(5)
C41 C40 C45 C44 -2.0(4)
C41 C42 C43 C44 -3.0(4)
C41 C42 C43 C46 178.8(3)
C42 C43 C44 C45 3.3(4)
C42 C43 C46 C47 -69.1(5)
C42 C43 C46 C48 71.3(5)
C43 C44 C45 C40 -0.8(4)
C44 C43 C46 C47 112.7(4)
C44 C43 C46 C48 -106.9(5)
C45 C40 C41 C42 2.3(4)
C46 C43 C44 C45 -178.4(3)
C49 C36 C37 N3 -125.71(15)
C49 C36 C37 C38 109.85(16)
C50 C38 C39 C40 -70.0(3)

loop_
_platon_squeeze_void_nr
_platon_squeeze_void_average_x
_platon_squeeze_void_average_y
_platon_squeeze_void_average_z
_platon_squeeze_void_volume
_platon_squeeze_void_count_electrons
_platon_squeeze_void_content
1 0.500 0.000 1.000 602 174 ' '
